data_7100260
loop_
_publ_author_name
'Wei Xu.'
'Haiyan Lu.'
'Daoben Zhu.'

_publ_section_title
;
Highly effective phosphate electrochemical sensor
based on tetrathiafulvalene
;
_journal_name_full 'Chemical Communications'
_journal_paper_doi 10.1039/b509133k
_journal_year 2005
_chemical_formula_sum 'C14 H12 N2 O S6'
_chemical_formula_weight 416.62
_space_group_IT_number 14
_symmetry_cell_setting monoclinic
_symmetry_space_group_name_Hall '-P 2ybc'
_symmetry_space_group_name_H-M 'P 1 21/c 1'
_cell_angle_alpha 90.00
_cell_angle_beta 90.98(3)
_cell_angle_gamma 90.00
_cell_formula_units_Z 4
_cell_length_a 10.683(2)
_cell_length_b 16.387(3)
_cell_length_c 10.065(2)
_cell_measurement_temperature 293(2)
_cell_volume 1761.7(6)
_diffrn_ambient_temperature 293(2)
_exptl_crystal_density_diffrn 1.571
_cod_original_sg_symbol_H-M 'P 21/c'
_cod_database_code 7100260

loop_
_symmetry_equiv_pos_as_xyz
'x, y, z'
'-x, y+1/2, -z+1/2'
'-x, -y, -z'
'x, -y-1/2, z-1/2'

loop_
_atom_site_label
_atom_site_type_symbol
_atom_site_fract_x
_atom_site_fract_y
_atom_site_fract_z
_atom_site_U_iso_or_equiv
_atom_site_adp_type
_atom_site_occupancy
_atom_site_symmetry_multiplicity
_atom_site_calc_flag
_atom_site_refinement_flags
_atom_site_disorder_assembly
_atom_site_disorder_group
S1 S 0.73716(5) 0.14095(4) 0.23987(5) 0.04505(16) Uani 1 1 d . . .
S2 S 0.64899(5) 0.19929(4) 0.49991(5) 0.04556(16) Uani 1 1 d . . .
S3 S 0.40081(5) 0.09646(4) 0.47080(5) 0.04384(16) Uani 1 1 d . . .
S4 S 0.47590(6) 0.03177(4) 0.21094(6) 0.04778(16) Uani 1 1 d . . .
S5 S 0.24802(7) -0.07641(4) 0.18757(8) 0.0671(2) Uani 1 1 d . . .
S6 S 0.15901(6) 0.00201(5) 0.46962(7) 0.0630(2) Uani 1 1 d . . .
O1 O 0.98555(13) 0.18937(11) 0.16808(14) 0.0500(4) Uani 1 1 d . . .
N1 N 1.22546(18) 0.32343(13) 0.41006(18) 0.0503(5) Uani 1 1 d . . .
N2 N 1.05257(15) 0.24788(12) 0.36184(17) 0.0439(4) Uani 1 1 d . . .
H2B H 1.0287 0.2615 0.4399 0.053 Uiso 1 1 calc R . .
C1 C 1.3458(2) 0.34353(18) 0.3908(2) 0.0563(6) Uani 1 1 d . . .
H1A H 1.3820 0.3829 0.4459 0.068 Uiso 1 1 calc R . .
C2 C 1.4184(2) 0.30917(16) 0.2941(2) 0.0530(6) Uani 1 1 d . . .
H2A H 1.5013 0.3250 0.2838 0.064 Uiso 1 1 calc R . .
C3 C 1.3654(2) 0.25130(16) 0.2137(2) 0.0471(5) Uani 1 1 d . . .
H3A H 1.4125 0.2272 0.1475 0.056 Uiso 1 1 calc R . .
C4 C 1.24227(19) 0.22832(14) 0.2301(2) 0.0418(5) Uani 1 1 d . . .
H4A H 1.2046 0.1890 0.1761 0.050 Uiso 1 1 calc R . .
C5 C 1.17710(18) 0.26660(13) 0.33083(19) 0.0391(5) Uani 1 1 d . . .
C6 C 0.96602(18) 0.21085(13) 0.28264(19) 0.0382(4) Uani 1 1 d . . .
C7 C 0.84266(18) 0.19620(13) 0.34097(19) 0.0360(4) Uani 1 1 d . . .
C8 C 0.79970(18) 0.22218(13) 0.4580(2) 0.0393(5) Uani 1 1 d . . .
H8A H 0.8509 0.2522 0.5155 0.047 Uiso 1 1 calc R . .
C9 C 0.61977(18) 0.13781(13) 0.35934(19) 0.0377(4) Uani 1 1 d . . .
C10 C 0.51412(18) 0.09390(13) 0.34722(19) 0.0375(4) Uani 1 1 d . . .
C11 C 0.2987(2) 0.02776(13) 0.3933(2) 0.0426(5) Uani 1 1 d . . .
C12 C 0.3335(2) -0.00294(14) 0.2755(2) 0.0449(5) Uani 1 1 d . . .
C13 C 0.1571(3) 0.0665(2) 0.6116(3) 0.0798(10) Uani 1 1 d . . .
H13A H 0.0824 0.0565 0.6607 0.120 Uiso 1 1 calc R . .
H13B H 0.1587 0.1225 0.5837 0.120 Uiso 1 1 calc R . .
H13C H 0.2291 0.0553 0.6670 0.120 Uiso 1 1 calc R . .
C14 C 0.1527(3) -0.0175(2) 0.0792(3) 0.1014(13) Uani 1 1 d . . .
H14A H 0.1012 -0.0530 0.0258 0.152 Uiso 1 1 calc R . .
H14B H 0.2047 0.0147 0.0227 0.152 Uiso 1 1 calc R . .
H14C H 0.1004 0.0179 0.1303 0.152 Uiso 1 1 calc R . .

loop_
_atom_site_aniso_label
_atom_site_aniso_U_11
_atom_site_aniso_U_22
_atom_site_aniso_U_33
_atom_site_aniso_U_23
_atom_site_aniso_U_13
_atom_site_aniso_U_12
S1 0.0367(3) 0.0635(4) 0.0351(3) -0.0063(2) 0.0043(2) -0.0109(2)
S2 0.0313(3) 0.0643(4) 0.0413(3) -0.0115(3) 0.0072(2) -0.0098(2)
S3 0.0330(3) 0.0550(3) 0.0436(3) -0.0074(2) 0.0038(2) -0.0134(2)
S4 0.0451(3) 0.0542(4) 0.0440(3) -0.0095(3) -0.0006(2) -0.0033(3)
S5 0.0643(4) 0.0530(4) 0.0830(5) -0.0165(4) -0.0250(4) -0.0095(3)
S6 0.0403(3) 0.0765(5) 0.0722(4) -0.0088(4) 0.0038(3) -0.0250(3)
O1 0.0341(8) 0.0813(12) 0.0347(7) -0.0033(8) 0.0024(6) -0.0025(8)
N1 0.0441(10) 0.0658(13) 0.0413(10) -0.0041(9) 0.0055(8) -0.0151(9)
N2 0.0310(9) 0.0644(12) 0.0364(9) -0.0018(9) 0.0063(7) -0.0088(9)
C1 0.0468(13) 0.0740(17) 0.0481(13) -0.0019(12) 0.0008(10) -0.0233(12)
C2 0.0339(11) 0.0711(16) 0.0540(13) 0.0147(12) 0.0029(10) -0.0115(11)
C3 0.0352(11) 0.0580(13) 0.0483(12) 0.0099(11) 0.0083(9) 0.0026(10)
C4 0.0343(11) 0.0461(12) 0.0450(11) 0.0020(10) 0.0042(9) -0.0015(9)
C5 0.0308(10) 0.0479(12) 0.0386(11) 0.0071(9) 0.0012(8) -0.0049(9)
C6 0.0313(10) 0.0475(12) 0.0358(10) 0.0057(9) 0.0030(8) 0.0015(9)
C7 0.0285(9) 0.0432(11) 0.0361(10) 0.0010(9) 0.0006(7) -0.0025(8)
C8 0.0298(10) 0.0500(12) 0.0380(10) -0.0033(9) 0.0013(8) -0.0059(9)
C9 0.0298(10) 0.0480(12) 0.0353(10) -0.0009(9) 0.0022(8) -0.0018(8)
C10 0.0325(10) 0.0439(11) 0.0360(10) 0.0001(9) -0.0004(8) -0.0021(9)
C11 0.0333(11) 0.0427(12) 0.0516(12) 0.0023(10) -0.0062(9) -0.0079(9)
C12 0.0413(12) 0.0410(11) 0.0519(13) -0.0026(10) -0.0112(9) -0.0059(9)
C13 0.0552(16) 0.108(3) 0.0773(18) -0.0274(18) 0.0212(14) -0.0323(17)
C14 0.102(3) 0.098(3) 0.102(3) -0.002(2) -0.059(2) -0.008(2)

loop_
_geom_bond_atom_site_label_1
_geom_bond_atom_site_label_2
_geom_bond_distance
_geom_bond_site_symmetry_2
_geom_bond_publ_flag
S1 C9 1.753(2) . ?
S1 C7 1.757(2) . ?
S2 C8 1.713(2) . ?
S2 C9 1.760(2) . ?
S3 C11 1.743(2) . ?
S3 C10 1.751(2) . ?
S4 C10 1.751(2) . ?
S4 C12 1.759(2) . ?
S5 C12 1.743(2) . ?
S5 C14 1.767(3) . ?
S6 C11 1.742(2) . ?
S6 C13 1.778(3) . ?
O1 C6 1.227(2) . ?
N1 C5 1.325(3) . ?
N1 C1 1.344(3) . ?
N2 C6 1.354(3) . ?
N2 C5 1.406(2) . ?
C1 C2 1.376(3) . ?
C2 C3 1.363(3) . ?
C3 C4 1.381(3) . ?
C4 C5 1.389(3) . ?
C6 C7 1.472(3) . ?
C7 C8 1.340(3) . ?
C9 C10 1.342(3) . ?
C11 C12 1.346(3) . ?

loop_
_cod_related_entry_id
_cod_related_entry_database
_cod_related_entry_code
1 ChemSpider 21150295
